data_9013561
loop_
_publ_author_name
'Zanazzi, P. F.'
'Chelazzi, L.'
'Bonazzi, P.'
'Bindi, L.'

_publ_section_title
;
 High-pressure structural behavior of ingersonite, Ca3Mn2+Sb45+O14:
 An in-situ single-crystal X-ray study
 Note: P = 4.23 GPa
;
_journal_name_full 'American Mineralogist'
_journal_page_first 352
_journal_page_last 358
_journal_paper_doi 10.2138/am.2009.3030
_journal_volume 94
_journal_year 2009
_chemical_compound_source 'Langban mine, Varmland, Sweden'
_chemical_formula_sum 'Ca2.8 Mg0.12 Mn1.12 O14 Sb3.96'
_chemical_name_mineral Ingersonite
_space_group_IT_number 152
_symmetry_space_group_name_Hall 'P 31 2"'
_symmetry_space_group_name_H-M 'P 31 2 1'
_cell_angle_alpha 90
_cell_angle_beta 90
_cell_angle_gamma 120
_cell_length_a 7.218
_cell_length_b 7.218
_cell_length_c 17.510
_cell_formula_units_Z 3
_cell_volume 790.043
_database_code_amcsd 0004850
_diffrn_ambient_pressure 4.23e+06
_exptl_crystal_density_diffrn 5.566
_cod_original_formula_sum 'Sb3.96 Mg.12 Ca2.8 Mn1.12 O14'
_cod_database_code 9013561

loop_
_space_group_symop_operation_xyz
x,y,z
y,x,-z
-y,x-y,1/3+z
-x,-x+y,1/3-z
-x+y,-x,2/3+z
x-y,-y,2/3-z

loop_
_atom_site_label
_atom_site_fract_x
_atom_site_fract_y
_atom_site_fract_z
_atom_site_occupancy
_atom_site_U_iso_or_equiv
SbB1 0.31850 1.00000 0.33333 1.00000 0.01600
SbB2 0.32710 0.00000 0.83333 0.96000 0.01300
MgB2 0.32710 0.00000 0.83333 0.04000 0.01300
SbB3 0.33620 0.50350 0.83510 0.96000 0.01400
MgB3 0.33620 0.50350 0.83510 0.04000 0.01400
CaA1 0.00000 0.83900 0.66667 0.92000 0.01400
MnA1 0.00000 0.83900 0.66667 0.08000 0.01400
MnA2 0.83400 0.00000 0.83333 0.92000 0.03000
SbA2 0.83400 0.00000 0.83333 0.08000 0.03000
CaA3 0.48700 0.34200 0.66200 0.94000 0.02300
MnA3 0.48700 0.34200 0.66200 0.06000 0.02300
O1 0.19900 0.22000 0.15100 1.00000 0.02700
O2 0.55300 0.60400 0.19700 1.00000 0.01900
O3 0.19100 0.63400 0.16400 1.00000 0.06000
O4 -0.03000 0.31700 0.05300 1.00000 0.02600
O5 -0.04800 0.79700 0.06500 1.00000 0.03300
O6 0.52700 0.40100 0.05300 1.00000 0.00800
O7 0.55300 0.82500 0.06500 1.00000 0.01800

loop_
_cod_related_entry_id
_cod_related_entry_database
_cod_related_entry_code
1 AMCSD 0004850
